data_7243271
loop_
_publ_author_name
'Yang, Jingya'
'Song, Menghui'
'Zhou, Hongyan'
'Qi, Yanfang'
'Ma, Ben'
'Wang, Xi-Cun'

_publ_section_title
;
 Visible-light-promoted decarboxylative addition cyclization of N-aryl
 glycines and azobenzenes to access 1,2,4-triazolidines
;
_journal_issue 16
_journal_name_full 'Green Chemistry'
_journal_page_first 5806
_journal_page_last 5811
_journal_paper_doi 10.1039/D1GC02272E
_journal_volume 23
_journal_year 2021
_chemical_formula_moiety 'C20 H17 Br2 N3'
_chemical_formula_sum 'C20 H17 Br2 N3'
_chemical_formula_weight 459.18
_space_group_crystal_system monoclinic
_space_group_IT_number 14
_space_group_name_Hall '-P 2yn'
_space_group_name_H-M_alt 'P 1 21/n 1'
_atom_sites_solution_hydrogens geom
_atom_sites_solution_primary direct
_audit_creation_date 2020-12-13
_audit_creation_method
;
Olex2 1.3-ac4
(compiled 2019.04.23 svn.r3594 for Rigaku Oxford Diffraction, GUI svn.r5739)
;
_audit_update_record
;
2021-05-17 deposited with the CCDC.	2021-07-26 downloaded from the CCDC.
;
_cell_angle_alpha 90
_cell_angle_beta 104.1994(11)
_cell_angle_gamma 90
_cell_formula_units_Z 4
_cell_length_a 14.62006(16)
_cell_length_b 5.80584(6)
_cell_length_c 22.6165(2)
_cell_measurement_reflns_used 9655
_cell_measurement_temperature 294.65(10)
_cell_measurement_theta_max 75.2480
_cell_measurement_theta_min 3.1110
_cell_volume 1861.08(3)
_computing_cell_refinement 'CrysAlisPro 1.171.40.84a (Rigaku OD, 2020)'
_computing_data_collection 'CrysAlisPro 1.171.40.84a (Rigaku OD, 2020)'
_computing_data_reduction 'CrysAlisPro 1.171.40.84a (Rigaku OD, 2020)'
_computing_molecular_graphics 'Olex2 (Dolomanov et al., 2009)'
_computing_publication_material 'Olex2 (Dolomanov et al., 2009)'
_computing_structure_refinement 'ShelXL (Sheldrick, 2015)'
_computing_structure_solution 'ShelXS (Sheldrick, 2008)'
_diffrn_ambient_environment air
_diffrn_ambient_temperature 294.65(10)
_diffrn_detector 'Hybrid Pixel Array Detector'
_diffrn_detector_area_resol_mean 10.0000
_diffrn_detector_type HyPix
_diffrn_measured_fraction_theta_full 0.987
_diffrn_measured_fraction_theta_max 0.918
_diffrn_measurement_details
;
List of Runs (angles in degrees, time in seconds):

  # Type    Start    End  Width  t~exp~   \w     \q     \k     \f   Frames
#--------------------------------------------------------------------------
  1  \w      9.00  36.00   0.50    0.05    --   43.05 -37.00  60.00   54
  2  \w    -11.00  15.00   0.50    0.05    --   43.05 -19.00  90.00   52
  3  \w     36.00  68.00   0.50    0.05    --  109.26 -69.00  72.00   64
  4  \w     44.00  99.00   0.50    0.05    --  109.26 -77.00   0.00  110
  5  \w     56.00 105.00   0.50    0.05    --  109.26 -94.00-120.00   98
  6  \w     38.00  64.00   0.50    0.05    --  109.26 -61.00-150.00   52
  7  \w    105.00 130.00   0.50    0.05    --  109.26  69.00-155.00   50
  8  \w    124.00 150.00   0.50    0.05    --  109.26  45.00 120.00   52
  9  \w     92.00 117.00   0.50    0.05    --  109.26  45.00 120.00   50
 10  \w    -27.00  23.00   0.50    0.05    --   43.05 -19.00 -90.00  100
 11  \w    -67.00  23.00   0.50    0.05    --  -43.05  69.00-155.00  180
 12  \w   -111.00 -18.00   0.50    0.05    --  -43.05 -69.00  72.00  186
 13  \w    -49.00 -24.00   0.50    0.05    -- -100.00  45.00  60.00   50
 14  \w    -54.00 -25.00   0.50    0.05    -- -100.00  45.00   0.00   58
 15  \w    -61.00 -36.00   0.50    0.05    -- -100.00  61.00  60.00   50
 16  \w    -56.00 -31.00   0.50    0.05    -- -100.00  61.00  30.00   50
 17  \w    -67.00 -26.00   0.50    0.05    -- -100.00  77.00 -60.00   82
 18  \w    -85.00 -26.00   0.50    0.05    -- -100.00  69.00-155.00  118
 19  \w    -74.00 -29.00   0.50    0.05    -- -100.00  61.00-180.00   90
 20  \w   -105.00 -76.00   0.50    0.05    -- -100.00  77.00 -60.00   58
 21  \w   -159.00 -76.00   0.50    0.05    -- -100.00 -69.00  72.00  166
 22  \w    -50.00 -24.00   0.50    0.05    -- -100.00  45.00 150.00   52
 23  \w    -74.00 -48.00   0.50    0.05    -- -100.00  61.00 150.00   52
 24  \w   -176.00 -82.00   0.50    0.05    -- -100.00 -45.00 150.00  188
;
_diffrn_measurement_device 'four-circle diffractometer'
_diffrn_measurement_device_type 'ROD, Synergy Custom system, HyPix'
_diffrn_measurement_method '\w scans'
_diffrn_orient_matrix_type 'CrysAlisPro convention (1999,Acta A55,543-557)'
_diffrn_orient_matrix_UB_11 -0.0520381000
_diffrn_orient_matrix_UB_12 -0.1597202000
_diffrn_orient_matrix_UB_13 0.0352729000
_diffrn_orient_matrix_UB_21 -0.0916722000
_diffrn_orient_matrix_UB_22 0.1372509000
_diffrn_orient_matrix_UB_23 -0.0243578000
_diffrn_orient_matrix_UB_31 -0.0264973000
_diffrn_orient_matrix_UB_32 -0.1614224000
_diffrn_orient_matrix_UB_33 -0.0556748000
_diffrn_radiation_monochromator mirror
_diffrn_radiation_probe x-ray
_diffrn_radiation_type 'Cu K\a'
_diffrn_radiation_wavelength 1.54184
_diffrn_reflns_av_R_equivalents 0.0198
_diffrn_reflns_av_unetI/netI 0.0164
_diffrn_reflns_Laue_measured_fraction_full 0.987
_diffrn_reflns_Laue_measured_fraction_max 0.918
_diffrn_reflns_limit_h_max 17
_diffrn_reflns_limit_h_min -17
_diffrn_reflns_limit_k_max 5
_diffrn_reflns_limit_k_min -7
_diffrn_reflns_limit_l_max 26
_diffrn_reflns_limit_l_min -27
_diffrn_reflns_number 11202
_diffrn_reflns_point_group_measured_fraction_full 0.987
_diffrn_reflns_point_group_measured_fraction_max 0.918
_diffrn_reflns_theta_full 67.684
_diffrn_reflns_theta_max 76.059
_diffrn_reflns_theta_min 3.271
_diffrn_source 'Rotating-anode X-ray tube'
_diffrn_source_type 'Rigaku (Cu) X-ray Source'
_exptl_absorpt_coefficient_mu 5.573
_exptl_absorpt_correction_T_max 1.00000
_exptl_absorpt_correction_T_min 0.59859
_exptl_absorpt_correction_type multi-scan
_exptl_absorpt_process_details
;
CrysAlisPro 1.171.40.84a (Rigaku Oxford Diffraction, 2020)
Empirical absorption correction using spherical harmonics,
implemented in SCALE3 ABSPACK scaling algorithm.
;
_exptl_crystal_colour 'clear light colourless'
_exptl_crystal_colour_lustre clear
_exptl_crystal_colour_modifier light
_exptl_crystal_colour_primary colourless
_exptl_crystal_density_diffrn 1.639
_exptl_crystal_description block
_exptl_crystal_F_000 912
_exptl_crystal_size_max 0.11
_exptl_crystal_size_mid 0.05
_exptl_crystal_size_min 0.03
_refine_diff_density_max 0.680
_refine_diff_density_min -0.842
_refine_diff_density_rms 0.073
_refine_ls_extinction_method none
_refine_ls_goodness_of_fit_ref 1.037
_refine_ls_hydrogen_treatment constr
_refine_ls_matrix_type full
_refine_ls_number_parameters 226
_refine_ls_number_reflns 3576
_refine_ls_number_restraints 0
_refine_ls_restrained_S_all 1.037
_refine_ls_R_factor_all 0.0481
_refine_ls_R_factor_gt 0.0458
_refine_ls_shift/su_max 0.001
_refine_ls_shift/su_mean 0.000
_refine_ls_structure_factor_coef Fsqd
_refine_ls_weighting_details 'w=1/[\s^2^(Fo^2^)+(0.0673P)^2^+1.7856P] where P=(Fo^2^+2Fc^2^)/3'
_refine_ls_weighting_scheme calc
_refine_ls_wR_factor_gt 0.1208
_refine_ls_wR_factor_ref 0.1229
_reflns_Friedel_coverage 0.000
_reflns_number_gt 3298
_reflns_number_total 3576
_reflns_threshold_expression 'I > 2\s(I)'
_cod_data_source_file d1gc02272e2.cif
_cod_data_source_block songmh_1210_CCDC1
_cod_depositor_comments 'Adding full bibliography for 7243270--7243271.cif.'
_cod_original_cell_volume 1861.08(4)
_cod_database_code 7243271
_shelx_shelxl_version_number 2018/3
_shelx_space_group_comment
;
The symmetry employed for this shelxl refinement is uniquely defined
by the following loop, which should always be used as a source of
symmetry information in preference to the above space-group names.
They are only intended as comments.
;
_shelx_estimated_absorpt_t_max 0.851
_shelx_estimated_absorpt_t_min 0.579
_reflns_odcompleteness_completeness 98.89
_reflns_odcompleteness_iscentric 1
_reflns_odcompleteness_theta 66.97
_olex2_refinement_description
;
1. Fixed Uiso
 At 1.2 times of:
  All C(H) groups, All C(H,H) groups
2.a Secondary CH2 refined with riding coordinates:
 C7(H7A,H7B), C8(H8A,H8B)
2.b Aromatic/amide H refined with riding coordinates:
 C2(H2), C4(H4), C5(H5), C6(H6), C10(H10), C12(H12), C13(H13), C14(H14),
 C16(H16), C17(H17), C18(H18), C19(H19), C20(H20)
;
_olex2_submission_special_instructions 'No special instructions were received'
_oxdiff_exptl_absorpt_empirical_details
;
Empirical correction (ABSPACK) includes:
- Absorption correction using spherical harmonics
- Frame scaling
;
_oxdiff_exptl_absorpt_empirical_full_max 1.678
_oxdiff_exptl_absorpt_empirical_full_min 0.680

loop_
_space_group_symop_operation_xyz
'x, y, z'
'-x+1/2, y+1/2, -z+1/2'
'-x, -y, -z'
'x-1/2, -y-1/2, z-1/2'

loop_
_atom_site_label
_atom_site_type_symbol
_atom_site_fract_x
_atom_site_fract_y
_atom_site_fract_z
_atom_site_U_iso_or_equiv
_atom_site_adp_type
_atom_site_occupancy
_atom_site_site_symmetry_order
_atom_site_calc_flag
_atom_site_refinement_flags_posn
_atom_site_refinement_flags_adp
_atom_site_refinement_flags_occupancy
_atom_site_disorder_assembly
_atom_site_disorder_group
Br1 Br 0.37823(2) 0.61877(7) 0.20785(2) 0.06464(16) Uani 1 1 d . . . . .
Br2 Br -0.41615(3) 0.76599(13) -0.02528(2) 0.1005(2) Uani 1 1 d . . . . .
N1 N 0.01081(17) 0.6898(4) 0.14042(11) 0.0451(5) Uani 1 1 d . . . . .
N2 N -0.0618(2) 0.7999(6) 0.21366(13) 0.0659(8) Uani 1 1 d . . . . .
N3 N -0.07025(17) 0.8209(4) 0.11118(11) 0.0463(5) Uani 1 1 d . . . . .
C1 C 0.0983(2) 0.8008(5) 0.14222(12) 0.0420(6) Uani 1 1 d . . . . .
C2 C 0.1810(2) 0.6869(5) 0.17107(12) 0.0430(6) Uani 1 1 d . . . . .
H2 H 0.178381 0.546320 0.190325 0.052 Uiso 1 1 calc R . . . .
C3 C 0.2668(2) 0.7849(5) 0.17075(13) 0.0468(6) Uani 1 1 d . . . . .
C4 C 0.2740(2) 0.9943(5) 0.14345(14) 0.0545(7) Uani 1 1 d . . . . .
H4 H 0.332577 1.059114 0.144426 0.065 Uiso 1 1 calc R . . . .
C5 C 0.1917(3) 1.1041(5) 0.11472(15) 0.0580(8) Uani 1 1 d . . . . .
H5 H 0.195125 1.244919 0.095762 0.070 Uiso 1 1 calc R . . . .
C6 C 0.1037(2) 1.0110(5) 0.11320(14) 0.0520(7) Uani 1 1 d . . . . .
H6 H 0.049024 1.087613 0.093106 0.062 Uiso 1 1 calc R . . . .
C7 C -0.0063(2) 0.6149(5) 0.19810(14) 0.0462(6) Uani 1 1 d . . . . .
H7A H -0.040882 0.470731 0.193440 0.055 Uiso 1 1 calc R . . . .
H7B H 0.052426 0.596127 0.228885 0.055 Uiso 1 1 calc R . . . .
C8 C -0.1015(2) 0.9366(5) 0.16042(13) 0.0467(6) Uani 1 1 d . . . . .
H8A H -0.078005 1.093463 0.165686 0.056 Uiso 1 1 calc R . . . .
H8B H -0.169783 0.939411 0.152056 0.056 Uiso 1 1 calc R . . . .
C9 C -0.1374(2) 0.6903(5) 0.06808(12) 0.0448(6) Uani 1 1 d . . . . .
C10 C -0.2283(2) 0.7736(6) 0.04634(13) 0.0495(7) Uani 1 1 d . . . . .
H10 H -0.245730 0.913371 0.060432 0.059 Uiso 1 1 calc R . . . .
C11 C -0.2930(3) 0.6473(7) 0.00344(14) 0.0603(8) Uani 1 1 d . . . . .
C12 C -0.2697(3) 0.4432(7) -0.01918(15) 0.0689(10) Uani 1 1 d . . . . .
H12 H -0.314221 0.359708 -0.047540 0.083 Uiso 1 1 calc R . . . .
C13 C -0.1788(4) 0.3647(6) 0.00109(17) 0.0731(11) Uani 1 1 d . . . . .
H13 H -0.161524 0.227673 -0.014490 0.088 Uiso 1 1 calc R . . . .
C14 C -0.1119(3) 0.4856(6) 0.04448(15) 0.0590(8) Uani 1 1 d . . . . .
H14 H -0.050667 0.429763 0.057562 0.071 Uiso 1 1 calc R . . . .
C15 C -0.1004(2) 0.7909(6) 0.26425(13) 0.0481(6) Uani 1 1 d . . . . .
C16 C -0.0780(2) 0.6098(6) 0.30566(14) 0.0530(7) Uani 1 1 d . . . . .
H16 H -0.039797 0.489961 0.298682 0.064 Uiso 1 1 calc R . . . .
C17 C -0.1132(3) 0.6092(7) 0.35754(15) 0.0623(9) Uani 1 1 d . . . . .
H17 H -0.098864 0.487783 0.385080 0.075 Uiso 1 1 calc R . . . .
C18 C -0.1688(3) 0.7868(7) 0.36823(16) 0.0688(10) Uani 1 1 d . . . . .
H18 H -0.191334 0.787132 0.403286 0.083 Uiso 1 1 calc R . . . .
C19 C -0.1911(3) 0.9632(7) 0.32731(17) 0.0687(9) Uani 1 1 d . . . . .
H19 H -0.229289 1.082465 0.334748 0.082 Uiso 1 1 calc R . . . .
C20 C -0.1581(2) 0.9683(6) 0.27500(15) 0.0569(7) Uani 1 1 d . . . . .
H20 H -0.174336 1.088878 0.247348 0.068 Uiso 1 1 calc R . . . .

loop_
_atom_site_aniso_label
_atom_site_aniso_U_11
_atom_site_aniso_U_22
_atom_site_aniso_U_33
_atom_site_aniso_U_23
_atom_site_aniso_U_13
_atom_site_aniso_U_12
Br1 0.0449(2) 0.0622(3) 0.0819(3) 0.00060(17) 0.00616(16) -0.00534(14)
Br2 0.0560(3) 0.1555(6) 0.0807(3) 0.0017(3) -0.0008(2) -0.0045(3)
N1 0.0433(12) 0.0436(12) 0.0506(12) 0.0056(10) 0.0157(10) 0.0077(10)
N2 0.0750(19) 0.0740(18) 0.0585(15) 0.0236(14) 0.0352(14) 0.0360(16)
N3 0.0466(13) 0.0445(12) 0.0480(12) -0.0012(10) 0.0118(10) 0.0093(10)
C1 0.0493(15) 0.0377(13) 0.0435(13) -0.0017(10) 0.0202(11) 0.0025(11)
C2 0.0492(15) 0.0382(13) 0.0451(14) -0.0009(11) 0.0182(11) -0.0009(11)
C3 0.0504(16) 0.0436(14) 0.0483(14) -0.0080(12) 0.0156(12) -0.0032(12)
C4 0.0624(19) 0.0481(16) 0.0586(17) -0.0062(13) 0.0254(14) -0.0118(14)
C5 0.080(2) 0.0399(15) 0.0623(18) 0.0044(13) 0.0336(17) -0.0019(14)
C6 0.0659(19) 0.0430(15) 0.0523(15) 0.0068(12) 0.0246(14) 0.0097(14)
C7 0.0467(15) 0.0392(14) 0.0568(16) 0.0086(11) 0.0207(12) 0.0045(11)
C8 0.0527(16) 0.0385(13) 0.0481(14) -0.0025(11) 0.0110(12) 0.0100(12)
C9 0.0547(16) 0.0439(14) 0.0388(13) 0.0016(11) 0.0174(11) 0.0006(12)
C10 0.0521(16) 0.0564(17) 0.0415(14) 0.0013(12) 0.0145(12) 0.0000(13)
C11 0.0603(19) 0.079(2) 0.0436(15) 0.0034(15) 0.0165(14) -0.0123(17)
C12 0.089(3) 0.075(2) 0.0438(16) -0.0068(16) 0.0189(16) -0.027(2)
C13 0.116(4) 0.055(2) 0.0546(19) -0.0134(15) 0.032(2) -0.007(2)
C14 0.075(2) 0.0530(18) 0.0517(16) -0.0033(14) 0.0217(15) 0.0100(16)
C15 0.0398(14) 0.0595(17) 0.0460(14) -0.0005(12) 0.0122(11) 0.0007(13)
C16 0.0416(15) 0.0650(19) 0.0538(16) 0.0033(14) 0.0143(12) 0.0013(13)
C17 0.064(2) 0.075(2) 0.0499(17) 0.0037(15) 0.0177(15) -0.0132(17)
C18 0.076(2) 0.084(3) 0.0543(18) -0.0158(18) 0.0305(17) -0.019(2)
C19 0.074(2) 0.072(2) 0.068(2) -0.0195(18) 0.0322(18) -0.0010(19)
C20 0.0614(19) 0.0585(18) 0.0534(16) -0.0058(14) 0.0192(14) 0.0044(15)

loop_
_atom_type_symbol
_atom_type_description
_atom_type_scat_dispersion_real
_atom_type_scat_dispersion_imag
_atom_type_scat_source
C C 0.0181 0.0091 'International Tables Vol C Tables 4.2.6.8 and 6.1.1.4'
H H 0.0000 0.0000 'International Tables Vol C Tables 4.2.6.8 and 6.1.1.4'
Br Br -0.6763 1.2805 'International Tables Vol C Tables 4.2.6.8 and 6.1.1.4'
N N 0.0311 0.0180 'International Tables Vol C Tables 4.2.6.8 and 6.1.1.4'

loop_
_geom_angle_atom_site_label_1
_geom_angle_atom_site_label_2
_geom_angle_atom_site_label_3
_geom_angle
_geom_angle_site_symmetry_1
_geom_angle_site_symmetry_3
_geom_angle_publ_flag
N3 N1 C7 105.6(2) . . ?
C1 N1 N3 114.2(2) . . ?
C1 N1 C7 117.5(2) . . ?
C8 N2 C7 110.0(2) . . ?
C15 N2 C7 122.5(3) . . ?
C15 N2 C8 123.0(3) . . ?
N1 N3 C8 105.7(2) . . ?
C9 N3 N1 112.9(2) . . ?
C9 N3 C8 118.3(2) . . ?
C2 C1 N1 118.0(2) . . ?
C2 C1 C6 119.5(3) . . ?
C6 C1 N1 122.4(3) . . ?
C3 C2 C1 119.2(3) . . ?
C2 C3 Br1 118.0(2) . . ?
C2 C3 C4 122.4(3) . . ?
C4 C3 Br1 119.5(2) . . ?
C5 C4 C3 117.7(3) . . ?
C4 C5 C6 122.0(3) . . ?
C5 C6 C1 119.2(3) . . ?
N2 C7 N1 103.1(2) . . ?
N2 C8 N3 104.2(2) . . ?
C10 C9 N3 119.9(3) . . ?
C10 C9 C14 119.1(3) . . ?
C14 C9 N3 120.9(3) . . ?
C9 C10 C11 119.6(3) . . ?
C10 C11 Br2 118.5(3) . . ?
C12 C11 Br2 119.5(3) . . ?
C12 C11 C10 122.0(4) . . ?
C11 C12 C13 118.2(3) . . ?
C12 C13 C14 121.5(3) . . ?
C9 C14 C13 119.5(4) . . ?
C16 C15 N2 120.3(3) . . ?
C20 C15 N2 120.0(3) . . ?
C20 C15 C16 119.6(3) . . ?
C17 C16 C15 119.7(3) . . ?
C18 C17 C16 120.3(3) . . ?
C19 C18 C17 119.9(3) . . ?
C18 C19 C20 121.3(4) . . ?
C19 C20 C15 119.2(3) . . ?

loop_
_geom_bond_atom_site_label_1
_geom_bond_atom_site_label_2
_geom_bond_distance
_geom_bond_site_symmetry_2
_geom_bond_publ_flag
Br1 C3 1.902(3) . ?
Br2 C11 1.888(4) . ?
N1 N3 1.427(3) . ?
N1 C1 1.424(4) . ?
N1 C7 1.454(4) . ?
N2 C7 1.441(4) . ?
N2 C8 1.440(4) . ?
N2 C15 1.396(4) . ?
N3 C8 1.466(4) . ?
N3 C9 1.421(4) . ?
C1 C2 1.392(4) . ?
C1 C6 1.397(4) . ?
C2 C3 1.379(4) . ?
C3 C4 1.380(4) . ?
C4 C5 1.376(5) . ?
C5 C6 1.388(5) . ?
C9 C10 1.385(4) . ?
C9 C14 1.391(4) . ?
C10 C11 1.387(5) . ?
C11 C12 1.367(6) . ?
C12 C13 1.373(6) . ?
C13 C14 1.393(6) . ?
C15 C16 1.392(4) . ?
C15 C20 1.390(5) . ?
C16 C17 1.392(4) . ?
C17 C18 1.371(6) . ?
C18 C19 1.365(6) . ?
C19 C20 1.383(5) . ?
